data_2019138
loop_
_publ_author_name
'Sun, Su-Wen'
'Jin, Lei'

_publ_section_title
;
 A novel pentacoordinated cadmium compound:
 <i>catena</i>-poly[benzyltriethylammonium
 [[chloridocadmate(II)]-di-\m-chlorido]]
;
_journal_issue 9
_journal_name_full 'Acta Crystallographica Section C'
_journal_page_first 1030
_journal_page_last 1033
_journal_paper_doi 10.1107/S010827011302221X
_journal_volume 69
_journal_year 2013
_chemical_formula_iupac '(C13 H22 N) [Cd Cl3]'
_chemical_formula_moiety 'C13 H22 N +, Cd Cl3 -'
_chemical_formula_sum 'C13 H22 Cd Cl3 N'
_chemical_formula_weight 411.07
_chemical_name_systematic
;
<i>catena</i>-Poly[benzyltriethylammonium
[[chloridocadmate(II)]-di-\m-chlorido]]
;
_space_group_IT_number 14
_symmetry_cell_setting monoclinic
_symmetry_space_group_name_Hall '-P 2yn'
_symmetry_space_group_name_H-M 'P 1 21/n 1'
_atom_sites_solution_hydrogens geom
_atom_sites_solution_primary direct
_atom_sites_solution_secondary difmap
_audit_creation_method SHELXL-97
_cell_angle_alpha 90.00
_cell_angle_beta 96.07(3)
_cell_angle_gamma 90.00
_cell_formula_units_Z 4
_cell_length_a 7.2555(15)
_cell_length_b 13.931(3)
_cell_length_c 16.326(3)
_cell_measurement_reflns_used 16586
_cell_measurement_temperature 293(2)
_cell_measurement_theta_max 27.48
_cell_measurement_theta_min 3.18
_cell_volume 1640.9(6)
_computing_cell_refinement 'CrystalClear (Rigaku, 2005)'
_computing_data_collection 'CrystalClear (Rigaku, 2005)'
_computing_data_reduction 'CrystalClear (Rigaku, 2005)'
_computing_molecular_graphics 'SHELXTL (Sheldrick, 2008)'
_computing_publication_material 'SHELXTL (Sheldrick, 2008)'
_computing_structure_refinement 'SHELXL97 (Sheldrick, 2008)'
_computing_structure_solution 'SHELXS97 (Sheldrick, 2008)'
_diffrn_ambient_temperature 293(2)
_diffrn_measured_fraction_theta_full 0.998
_diffrn_measured_fraction_theta_max 0.998
_diffrn_measurement_device_type 'Rigaku Mercury2'
_diffrn_measurement_method CCD_Profile_fitting
_diffrn_radiation_monochromator graphite
_diffrn_radiation_source 'fine-focus sealed tube'
_diffrn_radiation_type MoK\a
_diffrn_radiation_wavelength 0.71073
_diffrn_reflns_av_R_equivalents 0.0402
_diffrn_reflns_av_sigmaI/netI 0.0299
_diffrn_reflns_limit_h_max 9
_diffrn_reflns_limit_h_min -9
_diffrn_reflns_limit_k_max 18
_diffrn_reflns_limit_k_min -18
_diffrn_reflns_limit_l_max 21
_diffrn_reflns_limit_l_min -21
_diffrn_reflns_number 16586
_diffrn_reflns_theta_full 27.48
_diffrn_reflns_theta_max 27.48
_diffrn_reflns_theta_min 3.18
_exptl_absorpt_coefficient_mu 1.803
_exptl_absorpt_correction_T_max 0.704
_exptl_absorpt_correction_T_min 0.697
_exptl_absorpt_correction_type multi-scan
_exptl_absorpt_process_details '(CrystalClear; Rigaku, 2005)'
_exptl_crystal_colour colourless
_exptl_crystal_density_diffrn 1.664
_exptl_crystal_density_method 'not measured'
_exptl_crystal_description block
_exptl_crystal_F_000 824
_exptl_crystal_size_max 0.2
_exptl_crystal_size_mid 0.2
_exptl_crystal_size_min 0.2
_refine_diff_density_max 0.433
_refine_diff_density_min -1.280
_refine_ls_extinction_coef 0.168(3)
_refine_ls_extinction_expression Fc^*^=kFc[1+0.001xFc^2^\l^3^/sin(2\q)]^-1/4^
_refine_ls_extinction_method 'SHELXL97 (Sheldrick, 2008)'
_refine_ls_goodness_of_fit_ref 1.261
_refine_ls_hydrogen_treatment constr
_refine_ls_matrix_type full
_refine_ls_number_parameters 167
_refine_ls_number_reflns 3760
_refine_ls_number_restraints 0
_refine_ls_restrained_S_all 1.261
_refine_ls_R_factor_all 0.0326
_refine_ls_R_factor_gt 0.0301
_refine_ls_shift/su_max 0.002
_refine_ls_shift/su_mean 0.000
_refine_ls_structure_factor_coef Fsqd
_refine_ls_weighting_details 'calc w=1/[\s^2^(Fo^2^)+(0.0298P)^2^+0.6883P] where P=(Fo^2^+2Fc^2^)/3'
_refine_ls_weighting_scheme calc
_refine_ls_wR_factor_gt 0.0743
_refine_ls_wR_factor_ref 0.0759
_reflns_number_gt 3525
_reflns_number_total 3760
_reflns_threshold_expression I>2sigma(I)
_cod_data_source_file fn3146.cif
_cod_data_source_block I
_cod_original_cell_volume 1641.0(6)
_cod_original_sg_symbol_H-M 'P 21/n'
_cod_database_code 2019138
_cod_database_fobs_code 2019138

loop_
_symmetry_equiv_pos_as_xyz
'x, y, z'
'-x+1/2, y+1/2, -z+1/2'
'-x, -y, -z'
'x-1/2, -y-1/2, z-1/2'

loop_
_atom_site_type_symbol
_atom_site_label
_atom_site_fract_x
_atom_site_fract_y
_atom_site_fract_z
_atom_site_U_iso_or_equiv
_atom_site_adp_type
_atom_site_calc_flag
_atom_site_refinement_flags
_atom_site_occupancy
_atom_site_symmetry_multiplicity
Cd Cd1 0.25032(2) 0.949501(13) 0.508673(12) 0.03036(11) Uani d . 1 1
Cl Cl2 0.47646(9) 1.05236(5) 0.59749(4) 0.03700(16) Uani d . 1 1
Cl Cl3 0.02711(8) 1.01891(5) 0.39683(4) 0.03594(16) Uani d . 1 1
Cl Cl1 0.24142(9) 0.77618(5) 0.53023(4) 0.03782(17) Uani d . 1 1
C C7 -0.0843(3) 0.64407(17) 0.25518(15) 0.0306(5) Uani d . 1 1
H H7A -0.1773 0.6755 0.2173 0.037 Uiso calc R 1 1
H H7B -0.0579 0.5822 0.2317 0.037 Uiso calc R 1 1
C C12 0.0533(4) 0.80734(18) 0.28662(16) 0.0346(5) Uani d . 1 1
H H12A 0.0080 0.8063 0.3404 0.042 Uiso calc R 1 1
H H12B 0.1690 0.8428 0.2918 0.042 Uiso calc R 1 1
C C5 -0.3325(4) 0.6809(3) 0.44712(19) 0.0509(8) Uani d . 1 1
H H5 -0.3942 0.7295 0.4723 0.061 Uiso calc R 1 1
C C10 0.1644(4) 0.7020(2) 0.17739(15) 0.0360(6) Uani d . 1 1
H H10A 0.1849 0.6356 0.1628 0.043 Uiso calc R 1 1
H H10B 0.0696 0.7278 0.1370 0.043 Uiso calc R 1 1
C C2 -0.1464(4) 0.5383(2) 0.3737(2) 0.0424(6) Uani d . 1 1
H H2 -0.0837 0.4895 0.3494 0.051 Uiso calc R 1 1
C C1 -0.1641(3) 0.62764(18) 0.33602(15) 0.0317(5) Uani d . 1 1
C C11 0.3418(5) 0.7574(2) 0.1722(2) 0.0525(8) Uani d . 1 1
H H11A 0.3230 0.8234 0.1862 0.079 Uiso calc R 1 1
H H11B 0.3766 0.7536 0.1172 0.079 Uiso calc R 1 1
H H11C 0.4384 0.7306 0.2100 0.079 Uiso calc R 1 1
C C13 -0.0846(5) 0.86045(19) 0.2281(2) 0.0471(7) Uani d . 1 1
H H13A -0.0379 0.8657 0.1754 0.071 Uiso calc R 1 1
H H13B -0.1040 0.9235 0.2493 0.071 Uiso calc R 1 1
H H13C -0.1999 0.8261 0.2221 0.071 Uiso calc R 1 1
C C8 0.2345(3) 0.6651(2) 0.32796(15) 0.0339(5) Uani d . 1 1
H H8A 0.3382 0.7093 0.3354 0.041 Uiso calc R 1 1
H H8B 0.1793 0.6625 0.3795 0.041 Uiso calc R 1 1
C C3 -0.2210(4) 0.5209(3) 0.4472(2) 0.0552(8) Uani d . 1 1
H H3 -0.2089 0.4607 0.4717 0.066 Uiso calc R 1 1
C C9 0.3074(4) 0.5668(2) 0.31023(19) 0.0449(7) Uani d . 1 1
H H9A 0.2053 0.5234 0.2981 0.067 Uiso calc R 1 1
H H9B 0.3851 0.5440 0.3575 0.067 Uiso calc R 1 1
H H9C 0.3781 0.5702 0.2638 0.067 Uiso calc R 1 1
C C4 -0.3128(5) 0.5931(3) 0.4836(2) 0.0577(9) Uani d . 1 1
H H4 -0.3614 0.5819 0.5331 0.069 Uiso calc R 1 1
C C6 -0.2622(4) 0.6987(2) 0.37330(17) 0.0385(6) Uani d . 1 1
H H6 -0.2802 0.7584 0.3482 0.046 Uiso calc R 1 1
N N1 0.0925(3) 0.70459(14) 0.26193(12) 0.0273(4) Uani d . 1 1

loop_
_atom_site_aniso_label
_atom_site_aniso_U_11
_atom_site_aniso_U_22
_atom_site_aniso_U_33
_atom_site_aniso_U_12
_atom_site_aniso_U_13
_atom_site_aniso_U_23
Cd1 0.02568(14) 0.03392(15) 0.03131(14) 0.00147(6) 0.00226(8) 0.00155(6)
Cl2 0.0300(3) 0.0457(4) 0.0362(3) -0.0052(2) 0.0078(3) -0.0058(2)
Cl3 0.0304(3) 0.0527(4) 0.0256(3) 0.0089(3) 0.0069(2) 0.0053(3)
Cl1 0.0416(4) 0.0338(3) 0.0386(3) 0.0028(2) 0.0066(3) -0.0001(2)
C7 0.0269(12) 0.0341(12) 0.0300(12) -0.0018(9) -0.0007(9) -0.0067(9)
C12 0.0328(13) 0.0326(12) 0.0377(13) -0.0010(10) -0.0001(10) -0.0076(10)
C5 0.0389(15) 0.072(2) 0.0428(16) -0.0011(15) 0.0111(13) -0.0099(15)
C10 0.0369(13) 0.0466(15) 0.0249(12) 0.0054(11) 0.0058(10) -0.0004(10)
C2 0.0305(14) 0.0420(15) 0.0540(18) -0.0038(11) 0.0007(12) 0.0042(12)
C1 0.0233(11) 0.0392(13) 0.0319(12) -0.0033(10) -0.0007(9) -0.0031(10)
C11 0.0482(17) 0.064(2) 0.0477(17) -0.0026(15) 0.0161(14) 0.0059(15)
C13 0.0551(18) 0.0348(14) 0.0495(17) 0.0059(12) -0.0032(14) 0.0017(12)
C8 0.0251(11) 0.0479(14) 0.0271(11) 0.0044(10) -0.0040(9) -0.0001(10)
C3 0.0421(16) 0.064(2) 0.057(2) -0.0149(15) -0.0076(14) 0.0260(17)
C9 0.0401(15) 0.0532(17) 0.0407(15) 0.0156(13) 0.0013(12) 0.0024(12)
C4 0.0450(17) 0.092(3) 0.0367(16) -0.0109(18) 0.0058(13) 0.0080(17)
C6 0.0291(13) 0.0479(15) 0.0385(14) 0.0026(11) 0.0045(11) -0.0027(12)
N1 0.0246(9) 0.0330(10) 0.0241(9) 0.0015(8) 0.0007(7) -0.0039(8)

loop_
_atom_type_symbol
_atom_type_description
_atom_type_scat_dispersion_real
_atom_type_scat_dispersion_imag
_atom_type_scat_source
C C 0.0033 0.0016 'International Tables Vol C Tables 4.2.6.8 and 6.1.1.4'
H H 0.0000 0.0000 'International Tables Vol C Tables 4.2.6.8 and 6.1.1.4'
N N 0.0061 0.0033 'International Tables Vol C Tables 4.2.6.8 and 6.1.1.4'
Cl Cl 0.1484 0.1585 'International Tables Vol C Tables 4.2.6.8 and 6.1.1.4'
Cd Cd -0.8075 1.2024 'International Tables Vol C Tables 4.2.6.8 and 6.1.1.4'

loop_
_geom_angle_atom_site_label_1
_geom_angle_atom_site_label_2
_geom_angle_atom_site_label_3
_geom_angle_site_symmetry_1
_geom_angle_site_symmetry_3
_geom_angle
Cl1 Cd1 Cl3 . . 117.53(3)
Cl1 Cd1 Cl2 . . 120.33(3)
Cl3 Cd1 Cl2 . . 122.14(3)
Cl1 Cd1 Cl3 . 3_576 92.65(2)
Cl3 Cd1 Cl3 . 3_576 83.68(3)
Cl2 Cd1 Cl3 . 3_576 93.32(2)
Cl1 Cd1 Cl2 . 3_676 96.46(2)
Cl3 Cd1 Cl2 . 3_676 89.87(3)
Cl2 Cd1 Cl2 . 3_676 84.25(3)
Cl3 Cd1 Cl2 3_576 3_676 170.55(2)
Cd1 Cl2 Cd1 . 3_676 95.75(3)
Cd1 Cl3 Cd1 . 3_576 96.32(3)
C1 C7 N1 . . 114.57(19)
C1 C7 H7A . . 108.6
N1 C7 H7A . . 108.6
C1 C7 H7B . . 108.6
N1 C7 H7B . . 108.6
H7A C7 H7B . . 107.6
C13 C12 N1 . . 115.1(2)
C13 C12 H12A . . 108.5
N1 C12 H12A . . 108.5
C13 C12 H12B . . 108.5
N1 C12 H12B . . 108.5
H12A C12 H12B . . 107.5
C4 C5 C6 . . 120.7(3)
C4 C5 H5 . . 119.6
C6 C5 H5 . . 119.6
C11 C10 N1 . . 114.4(2)
C11 C10 H10A . . 108.7
N1 C10 H10A . . 108.7
C11 C10 H10B . . 108.7
N1 C10 H10B . . 108.7
H10A C10 H10B . . 107.6
C1 C2 C3 . . 120.8(3)
C1 C2 H2 . . 119.6
C3 C2 H2 . . 119.6
C2 C1 C6 . . 118.1(3)
C2 C1 C7 . . 119.7(2)
C6 C1 C7 . . 122.2(2)
C10 C11 H11A . . 109.5
C10 C11 H11B . . 109.5
H11A C11 H11B . . 109.5
C10 C11 H11C . . 109.5
H11A C11 H11C . . 109.5
H11B C11 H11C . . 109.5
C12 C13 H13A . . 109.5
C12 C13 H13B . . 109.5
H13A C13 H13B . . 109.5
C12 C13 H13C . . 109.5
H13A C13 H13C . . 109.5
H13B C13 H13C . . 109.5
C9 C8 N1 . . 114.8(2)
C9 C8 H8A . . 108.6
N1 C8 H8A . . 108.6
C9 C8 H8B . . 108.6
N1 C8 H8B . . 108.6
H8A C8 H8B . . 107.5
C4 C3 C2 . . 119.7(3)
C4 C3 H3 . . 120.1
C2 C3 H3 . . 120.1
C8 C9 H9A . . 109.5
C8 C9 H9B . . 109.5
H9A C9 H9B . . 109.5
C8 C9 H9C . . 109.5
H9A C9 H9C . . 109.5
H9B C9 H9C . . 109.5
C5 C4 C3 . . 120.2(3)
C5 C4 H4 . . 119.9
C3 C4 H4 . . 119.9
C5 C6 C1 . . 120.4(3)
C5 C6 H6 . . 119.8
C1 C6 H6 . . 119.8
C8 N1 C12 . . 106.58(18)
C8 N1 C10 . . 111.29(18)
C12 N1 C10 . . 110.66(19)
C8 N1 C7 . . 110.72(19)
C12 N1 C7 . . 111.02(18)
C10 N1 C7 . . 106.63(18)

loop_
_geom_bond_atom_site_label_1
_geom_bond_atom_site_label_2
_geom_bond_site_symmetry_2
_geom_bond_distance
Cd1 Cl1 . 2.4419(8)
Cd1 Cl3 . 2.5034(9)
Cd1 Cl2 . 2.5190(9)
Cd1 Cl3 3_576 2.6984(9)
Cd1 Cl2 3_676 2.7678(10)
Cl2 Cd1 3_676 2.7678(10)
Cl3 Cd1 3_576 2.6984(9)
C7 C1 . 1.514(3)
C7 N1 . 1.529(3)
C7 H7A . 0.9700
C7 H7B . 0.9700
C12 C13 . 1.503(4)
C12 N1 . 1.522(3)
C12 H12A . 0.9700
C12 H12B . 0.9700
C5 C4 . 1.362(5)
C5 C6 . 1.380(4)
C5 H5 . 0.9300
C10 C11 . 1.511(4)
C10 N1 . 1.527(3)
C10 H10A . 0.9700
C10 H10B . 0.9700
C2 C1 . 1.388(4)
C2 C3 . 1.389(4)
C2 H2 . 0.9300
C1 C6 . 1.396(4)
C11 H11A . 0.9600
C11 H11B . 0.9600
C11 H11C . 0.9600
C13 H13A . 0.9600
C13 H13B . 0.9600
C13 H13C . 0.9600
C8 C9 . 1.507(4)
C8 N1 . 1.514(3)
C8 H8A . 0.9700
C8 H8B . 0.9700
C3 C4 . 1.375(5)
C3 H3 . 0.9300
C9 H9A . 0.9600
C9 H9B . 0.9600
C9 H9C . 0.9600
C4 H4 . 0.9300
C6 H6 . 0.9300

loop_
_geom_hbond_atom_site_label_D
_geom_hbond_atom_site_label_H
_geom_hbond_atom_site_label_A
_geom_hbond_site_symmetry_A
_geom_hbond_distance_DH
_geom_hbond_distance_HA
_geom_hbond_distance_DA
_geom_hbond_angle_DHA
C13 H13B Cl3 . 0.96 2.83 3.557(3) 133.6
C10 H10B Cl1 4_575 0.97 2.80 3.705(3) 155.7

loop_
_geom_torsion_atom_site_label_1
_geom_torsion_atom_site_label_2
_geom_torsion_atom_site_label_3
_geom_torsion_atom_site_label_4
_geom_torsion_site_symmetry_1
_geom_torsion_site_symmetry_4
_geom_torsion
Cl1 Cd1 Cl2 Cd1 . 3_676 94.14(3)
Cl3 Cd1 Cl2 Cd1 . 3_676 -86.22(3)
Cl3 Cd1 Cl2 Cd1 3_576 3_676 -170.84(2)
Cl2 Cd1 Cl2 Cd1 3_676 3_676 0.0
Cl1 Cd1 Cl3 Cd1 . 3_576 89.69(3)
Cl2 Cd1 Cl3 Cd1 . 3_576 -89.96(3)
Cl3 Cd1 Cl3 Cd1 3_576 3_576 0.0
Cl2 Cd1 Cl3 Cd1 3_676 3_576 -173.08(2)
C3 C2 C1 C6 . . -1.3(4)
C3 C2 C1 C7 . . -179.0(2)
N1 C7 C1 C2 . . -106.0(3)
N1 C7 C1 C6 . . 76.3(3)
C1 C2 C3 C4 . . -0.4(5)
C6 C5 C4 C3 . . 0.4(5)
C2 C3 C4 C5 . . 0.8(5)
C4 C5 C6 C1 . . -2.1(4)
C2 C1 C6 C5 . . 2.5(4)
C7 C1 C6 C5 . . -179.9(3)
C9 C8 N1 C12 . . -173.9(2)
C9 C8 N1 C10 . . -53.1(3)
C9 C8 N1 C7 . . 65.3(3)
C13 C12 N1 C8 . . 179.4(2)
C13 C12 N1 C10 . . 58.3(3)
C13 C12 N1 C7 . . -59.9(3)
C11 C10 N1 C8 . . -58.4(3)
C11 C10 N1 C12 . . 59.9(3)
C11 C10 N1 C7 . . -179.3(2)
C1 C7 N1 C8 . . 51.6(3)
C1 C7 N1 C12 . . -66.6(3)
C1 C7 N1 C10 . . 172.8(2)
